data_7128037
loop_
_publ_author_name
'Liu, Huijing'
'Zhang, Sisi'
'Ding, Liping'
'Fang, Yu'

_publ_section_title
;
 Dual-state efficient chromophore with pH-responsive and
 solvatofluorochromic properties based on an asymmetric single benzene
 framework.
;
_journal_issue 33
_journal_name_full 'Chemical communications (Cambridge, England)'
_journal_page_first 4011
_journal_page_last 4014
_journal_paper_doi 10.1039/d1cc00718a
_journal_volume 57
_journal_year 2021
_chemical_formula_sum 'C15 H22 N2 O4'
_chemical_formula_weight 294.34
_space_group_crystal_system monoclinic
_space_group_IT_number 14
_space_group_name_Hall '-P 2ybc'
_space_group_name_H-M_alt 'P 1 21/c 1'
_atom_sites_solution_hydrogens mixed
_audit_creation_method SHELXL-2018/3
_audit_update_record
;
2021-02-05 deposited with the CCDC.	2021-03-15 downloaded from the CCDC.
;
_cell_angle_alpha 90
_cell_angle_beta 93.0910(10)
_cell_angle_gamma 90
_cell_formula_units_Z 4
_cell_length_a 18.4663(5)
_cell_length_b 7.8880(2)
_cell_length_c 10.6546(3)
_cell_measurement_reflns_used 9982
_cell_measurement_temperature 210(2)
_cell_measurement_theta_max 53.84
_cell_measurement_theta_min 3.49
_cell_volume 1549.71(7)
_computing_structure_refinement 'SHELXL-2018/3 (Sheldrick, 2018)'
_computing_structure_solution 'SHELXT 2014/5 (Sheldrick, 2014)'
_diffrn_ambient_temperature 210(2)
_diffrn_measured_fraction_theta_full 0.995
_diffrn_measured_fraction_theta_max 0.994
_diffrn_measurement_device_type 'Bruker APEX-II CCD'
_diffrn_measurement_method '\f and \w scans'
_diffrn_radiation_type GaK\a
_diffrn_radiation_wavelength 1.34139
_diffrn_reflns_av_R_equivalents 0.0319
_diffrn_reflns_av_unetI/netI 0.0229
_diffrn_reflns_Laue_measured_fraction_full 0.995
_diffrn_reflns_Laue_measured_fraction_max 0.994
_diffrn_reflns_limit_h_max 22
_diffrn_reflns_limit_h_min -22
_diffrn_reflns_limit_k_max 9
_diffrn_reflns_limit_k_min -9
_diffrn_reflns_limit_l_max 12
_diffrn_reflns_limit_l_min -11
_diffrn_reflns_number 12000
_diffrn_reflns_point_group_measured_fraction_full 0.995
_diffrn_reflns_point_group_measured_fraction_max 0.994
_diffrn_reflns_theta_full 53.594
_diffrn_reflns_theta_max 53.860
_diffrn_reflns_theta_min 2.084
_exptl_absorpt_coefficient_mu 0.481
_exptl_crystal_density_diffrn 1.262
_exptl_crystal_description BLOCK
_exptl_crystal_F_000 632
_exptl_crystal_size_max 0.120
_exptl_crystal_size_mid 0.110
_exptl_crystal_size_min 0.090
_refine_diff_density_max 0.165
_refine_diff_density_min -0.192
_refine_diff_density_rms 0.035
_refine_ls_extinction_method none
_refine_ls_goodness_of_fit_ref 0.908
_refine_ls_hydrogen_treatment constr
_refine_ls_matrix_type full
_refine_ls_number_parameters 195
_refine_ls_number_reflns 2815
_refine_ls_number_restraints 0
_refine_ls_restrained_S_all 0.908
_refine_ls_R_factor_all 0.0399
_refine_ls_R_factor_gt 0.0356
_refine_ls_shift/su_max 0.001
_refine_ls_shift/su_mean 0.000
_refine_ls_structure_factor_coef Fsqd
_refine_ls_weighting_details 'w=1/[\s^2^(Fo^2^)+(0.0755P)^2^+0.3554P] where P=(Fo^2^+2Fc^2^)/3'
_refine_ls_weighting_scheme calc
_refine_ls_wR_factor_gt 0.1032
_refine_ls_wR_factor_ref 0.1080
_reflns_Friedel_coverage 0.000
_reflns_number_gt 2524
_reflns_number_total 2815
_reflns_threshold_expression 'I > 2\s(I)'
_cod_data_source_file d1cc00718a2.cif
_cod_data_source_block 11_a
_cod_depositor_comments 'Adding full bibliography for 7128037.cif.'
_cod_original_sg_symbol_H-M 'P 21/c'
_cod_database_code 7128037
_shelx_shelxl_version_number 2018/3
_shelx_space_group_comment
;
The symmetry employed for this shelxl refinement is uniquely defined
by the following loop, which should always be used as a source of
symmetry information in preference to the above space-group names.
They are only intended as comments.
;
_shelx_estimated_absorpt_t_min 0.945
_shelx_estimated_absorpt_t_max 0.958

loop_
_space_group_symop_operation_xyz
'x, y, z'
'-x, y+1/2, -z+1/2'
'-x, -y, -z'
'x, -y-1/2, z-1/2'

loop_
_atom_site_label
_atom_site_type_symbol
_atom_site_fract_x
_atom_site_fract_y
_atom_site_fract_z
_atom_site_U_iso_or_equiv
_atom_site_adp_type
_atom_site_occupancy
_atom_site_site_symmetry_order
_atom_site_calc_flag
_atom_site_refinement_flags_posn
_atom_site_refinement_flags_adp
_atom_site_refinement_flags_occupancy
_atom_site_disorder_assembly
_atom_site_disorder_group
C1 C 0.56665(8) 0.3621(2) 0.22253(16) 0.0599(4) Uani 1 1 d . . . . .
H1A H 0.543393 0.311337 0.147848 0.090 Uiso 1 1 calc R U . . .
H1B H 0.615588 0.318261 0.234999 0.090 Uiso 1 1 calc R U . . .
H1C H 0.568370 0.484187 0.212297 0.090 Uiso 1 1 calc R U . . .
C2 C 0.52482(6) 0.32006(18) 0.33309(13) 0.0429(3) Uani 1 1 d . . . . .
H2A H 0.525266 0.197385 0.347657 0.051 Uiso 1 1 calc R U . . .
H2B H 0.546067 0.376337 0.408372 0.051 Uiso 1 1 calc R U . . .
C3 C 0.40518(6) 0.36400(15) 0.39812(11) 0.0345(3) Uani 1 1 d . . . . .
C4 C 0.33181(6) 0.42846(14) 0.36154(11) 0.0308(3) Uani 1 1 d . . . . .
C5 C 0.27794(6) 0.43794(15) 0.45056(11) 0.0321(3) Uani 1 1 d . . . . .
C6 C 0.20936(6) 0.49885(15) 0.40735(11) 0.0325(3) Uani 1 1 d . . . . .
H6 H 0.171922 0.503020 0.463646 0.039 Uiso 1 1 calc R U . . .
C7 C 0.19517(6) 0.55282(14) 0.28475(11) 0.0300(3) Uani 1 1 d . . . . .
C8 C 0.24896(6) 0.54379(14) 0.19513(10) 0.0295(3) Uani 1 1 d . . . . .
C9 C 0.31599(6) 0.48010(14) 0.23730(10) 0.0308(3) Uani 1 1 d . . . . .
H9 H 0.352573 0.471180 0.179633 0.037 Uiso 1 1 calc R U . . .
C10 C 0.17641(7) 0.51039(18) -0.00092(12) 0.0419(3) Uani 1 1 d . . . . .
H10A H 0.191540 0.395420 -0.018448 0.063 Uiso 1 1 calc R U . . .
H10B H 0.165122 0.569390 -0.079427 0.063 Uiso 1 1 calc R U . . .
H10C H 0.133715 0.507559 0.048223 0.063 Uiso 1 1 calc R U . . .
C11 C 0.29776(7) 0.61567(18) -0.00567(12) 0.0404(3) Uani 1 1 d . . . . .
H11A H 0.333847 0.686181 0.038494 0.061 Uiso 1 1 calc R U . . .
H11B H 0.283303 0.667610 -0.085652 0.061 Uiso 1 1 calc R U . . .
H11C H 0.318135 0.504465 -0.020109 0.061 Uiso 1 1 calc R U . . .
C12 C 0.12292(6) 0.63432(15) 0.25677(10) 0.0313(3) Uani 1 1 d . . . . .
C13 C -0.00245(6) 0.61923(18) 0.29796(14) 0.0460(3) Uani 1 1 d . . . . .
H13A H -0.039325 0.529779 0.293607 0.055 Uiso 1 1 calc R U . . .
H13B H -0.009050 0.689112 0.222153 0.055 Uiso 1 1 calc R U . . .
C14 C -0.01185(9) 0.7262(2) 0.41136(16) 0.0604(4) Uani 1 1 d . . . . .
H14A H 0.000621 0.660580 0.486439 0.091 Uiso 1 1 calc R U . . .
H14B H -0.061905 0.763147 0.412574 0.091 Uiso 1 1 calc R U . . .
H14C H 0.019634 0.824447 0.408833 0.091 Uiso 1 1 calc R U . . .
C15 C 0.23908(8) 0.41915(19) 0.66838(12) 0.0460(3) Uani 1 1 d . . . . .
H15A H 0.224675 0.537395 0.668749 0.069 Uiso 1 1 calc R U . . .
H15B H 0.261101 0.389073 0.750066 0.069 Uiso 1 1 calc R U . . .
H15C H 0.196749 0.348713 0.650212 0.069 Uiso 1 1 calc R U . . .
N1 N 0.29059(6) 0.39282(15) 0.57359(10) 0.0420(3) Uani 1 1 d . . . . .
H1 H 0.335339 0.348444 0.593476 0.050 Uiso 1 1 d R U . . .
N2 N 0.23488(5) 0.59883(13) 0.06961(9) 0.0332(2) Uani 1 1 d . . . . .
O1 O 0.45107(4) 0.37896(12) 0.30608(8) 0.0423(2) Uani 1 1 d . . . . .
O2 O 0.42337(5) 0.30356(14) 0.49975(9) 0.0510(3) Uani 1 1 d . . . . .
O3 O 0.11371(5) 0.76744(12) 0.20330(9) 0.0443(3) Uani 1 1 d . . . . .
O4 O 0.06945(4) 0.54306(11) 0.30290(9) 0.0407(2) Uani 1 1 d . . . . .

loop_
_atom_site_aniso_label
_atom_site_aniso_U_11
_atom_site_aniso_U_22
_atom_site_aniso_U_33
_atom_site_aniso_U_23
_atom_site_aniso_U_13
_atom_site_aniso_U_12
C1 0.0347(7) 0.0807(12) 0.0652(9) 0.0123(8) 0.0117(6) 0.0145(7)
C2 0.0276(6) 0.0482(7) 0.0526(7) -0.0002(6) -0.0002(5) 0.0075(5)
C3 0.0315(6) 0.0350(6) 0.0370(6) -0.0030(5) 0.0014(5) 0.0018(5)
C4 0.0287(6) 0.0294(6) 0.0343(6) -0.0022(5) 0.0018(4) 0.0007(4)
C5 0.0344(6) 0.0301(6) 0.0318(6) -0.0009(5) 0.0035(5) 0.0017(5)
C6 0.0312(6) 0.0339(6) 0.0331(6) 0.0001(5) 0.0071(4) 0.0015(5)
C7 0.0281(5) 0.0280(5) 0.0342(6) -0.0008(5) 0.0033(4) -0.0010(4)
C8 0.0286(5) 0.0282(5) 0.0320(6) -0.0007(4) 0.0032(4) -0.0011(4)
C9 0.0284(5) 0.0317(6) 0.0327(6) -0.0022(5) 0.0050(4) -0.0010(4)
C10 0.0383(6) 0.0527(8) 0.0342(6) 0.0024(6) -0.0027(5) -0.0014(6)
C11 0.0350(6) 0.0503(8) 0.0367(6) 0.0077(6) 0.0080(5) 0.0024(5)
C12 0.0285(6) 0.0328(6) 0.0330(6) -0.0019(5) 0.0046(4) -0.0006(4)
C13 0.0256(6) 0.0466(8) 0.0661(9) 0.0048(6) 0.0068(6) 0.0002(5)
C14 0.0507(8) 0.0625(10) 0.0699(10) 0.0023(8) 0.0198(7) 0.0120(7)
C15 0.0527(8) 0.0536(8) 0.0324(6) 0.0023(6) 0.0081(6) 0.0143(6)
N1 0.0409(6) 0.0539(7) 0.0315(5) 0.0055(5) 0.0052(4) 0.0133(5)
N2 0.0297(5) 0.0392(5) 0.0310(5) 0.0029(4) 0.0038(4) 0.0000(4)
O1 0.0274(4) 0.0570(6) 0.0428(5) 0.0041(4) 0.0037(3) 0.0092(4)
O2 0.0398(5) 0.0708(7) 0.0423(5) 0.0116(5) 0.0007(4) 0.0148(5)
O3 0.0353(5) 0.0401(5) 0.0583(6) 0.0134(4) 0.0089(4) 0.0062(4)
O4 0.0269(4) 0.0391(5) 0.0567(6) 0.0065(4) 0.0084(4) 0.0007(3)

loop_
_atom_type_symbol
_atom_type_description
_atom_type_scat_dispersion_real
_atom_type_scat_dispersion_imag
_atom_type_scat_source
C C 0.0137 0.0067 'International Tables Vol C Tables 4.2.6.8 and 6.1.1.4'
H H 0.0000 0.0000 'International Tables Vol C Tables 4.2.6.8 and 6.1.1.4'
N N 0.0241 0.0134 'International Tables Vol C Tables 4.2.6.8 and 6.1.1.4'
O O 0.0389 0.0241 'International Tables Vol C Tables 4.2.6.8 and 6.1.1.4'

loop_
_geom_angle_atom_site_label_1
_geom_angle_atom_site_label_2
_geom_angle_atom_site_label_3
_geom_angle
_geom_angle_site_symmetry_1
_geom_angle_site_symmetry_3
_geom_angle_publ_flag
C2 C1 H1A 109.5 . . ?
C2 C1 H1B 109.5 . . ?
H1A C1 H1B 109.5 . . ?
C2 C1 H1C 109.5 . . ?
H1A C1 H1C 109.5 . . ?
H1B C1 H1C 109.5 . . ?
O1 C2 C1 107.13(11) . . ?
O1 C2 H2A 110.3 . . ?
C1 C2 H2A 110.3 . . ?
O1 C2 H2B 110.3 . . ?
C1 C2 H2B 110.3 . . ?
H2A C2 H2B 108.5 . . ?
O2 C3 O1 122.27(11) . . ?
O2 C3 C4 125.12(11) . . ?
O1 C3 C4 112.61(10) . . ?
C9 C4 C5 120.03(10) . . ?
C9 C4 C3 119.36(10) . . ?
C5 C4 C3 120.61(10) . . ?
N1 C5 C6 120.45(10) . . ?
N1 C5 C4 122.69(11) . . ?
C6 C5 C4 116.86(10) . . ?
C7 C6 C5 122.29(10) . . ?
C7 C6 H6 118.9 . . ?
C5 C6 H6 118.9 . . ?
C6 C7 C8 121.08(10) . . ?
C6 C7 C12 116.18(10) . . ?
C8 C7 C12 122.52(10) . . ?
C9 C8 C7 116.46(10) . . ?
C9 C8 N2 122.12(10) . . ?
C7 C8 N2 121.41(10) . . ?
C8 C9 C4 123.24(10) . . ?
C8 C9 H9 118.4 . . ?
C4 C9 H9 118.4 . . ?
N2 C10 H10A 109.5 . . ?
N2 C10 H10B 109.5 . . ?
H10A C10 H10B 109.5 . . ?
N2 C10 H10C 109.5 . . ?
H10A C10 H10C 109.5 . . ?
H10B C10 H10C 109.5 . . ?
N2 C11 H11A 109.5 . . ?
N2 C11 H11B 109.5 . . ?
H11A C11 H11B 109.5 . . ?
N2 C11 H11C 109.5 . . ?
H11A C11 H11C 109.5 . . ?
H11B C11 H11C 109.5 . . ?
O3 C12 O4 123.78(11) . . ?
O3 C12 C7 124.85(10) . . ?
O4 C12 C7 111.33(10) . . ?
O4 C13 C14 110.48(12) . . ?
O4 C13 H13A 109.6 . . ?
C14 C13 H13A 109.6 . . ?
O4 C13 H13B 109.6 . . ?
C14 C13 H13B 109.6 . . ?
H13A C13 H13B 108.1 . . ?
C13 C14 H14A 109.5 . . ?
C13 C14 H14B 109.5 . . ?
H14A C14 H14B 109.5 . . ?
C13 C14 H14C 109.5 . . ?
H14A C14 H14C 109.5 . . ?
H14B C14 H14C 109.5 . . ?
N1 C15 H15A 109.5 . . ?
N1 C15 H15B 109.5 . . ?
H15A C15 H15B 109.5 . . ?
N1 C15 H15C 109.5 . . ?
H15A C15 H15C 109.5 . . ?
H15B C15 H15C 109.5 . . ?
C5 N1 C15 123.39(10) . . ?
C5 N1 H1 115.4 . . ?
C15 N1 H1 121.2 . . ?
C8 N2 C11 115.96(9) . . ?
C8 N2 C10 115.64(9) . . ?
C11 N2 C10 110.53(10) . . ?
C3 O1 C2 116.84(9) . . ?
C12 O4 C13 117.05(10) . . ?

loop_
_geom_bond_atom_site_label_1
_geom_bond_atom_site_label_2
_geom_bond_distance
_geom_bond_site_symmetry_2
_geom_bond_publ_flag
C1 C2 1.481(2) . ?
C1 H1A 0.9700 . ?
C1 H1B 0.9700 . ?
C1 H1C 0.9700 . ?
C2 O1 1.4531(14) . ?
C2 H2A 0.9800 . ?
C2 H2B 0.9800 . ?
C3 O2 1.2139(15) . ?
C3 O1 1.3353(15) . ?
C3 C4 1.4796(16) . ?
C4 C9 1.4007(16) . ?
C4 C5 1.4131(16) . ?
C5 N1 1.3662(15) . ?
C5 C6 1.4084(16) . ?
C6 C7 1.3854(16) . ?
C6 H6 0.9400 . ?
C7 C8 1.4164(15) . ?
C7 C12 1.4963(15) . ?
C8 C9 1.3879(16) . ?
C8 N2 1.4167(14) . ?
C9 H9 0.9400 . ?
C10 N2 1.4593(16) . ?
C10 H10A 0.9700 . ?
C10 H10B 0.9700 . ?
C10 H10C 0.9700 . ?
C11 N2 1.4525(15) . ?
C11 H11A 0.9700 . ?
C11 H11B 0.9700 . ?
C11 H11C 0.9700 . ?
C12 O3 1.2024(15) . ?
C12 O4 1.3368(14) . ?
C13 O4 1.4557(14) . ?
C13 C14 1.492(2) . ?
C13 H13A 0.9800 . ?
C13 H13B 0.9800 . ?
C14 H14A 0.9700 . ?
C14 H14B 0.9700 . ?
C14 H14C 0.9700 . ?
C15 N1 1.4393(16) . ?
C15 H15A 0.9700 . ?
C15 H15B 0.9700 . ?
C15 H15C 0.9700 . ?
N1 H1 0.9117 . ?
